data_2010023
loop_
_publ_author_name
'Lynch, Vincent M.'
'Simonsen, Stanley H.'
'Davis, Brian E.'
'Martin, Gary E.'
'Musmar, M. J.'
'Wing W. Lam'
'Keith Smith'

_publ_contact_author
;
Dr. Vincent M. Lynch
Department of Chemistry and Biochemistry
University of Texas at Austin
Austin, TX 78712, USA
;
_publ_section_title
;
 1,4,6,9-Tetraazathianthrene: a planar thianthrene, C~8~H~4~N~4~S~2~
;
_journal_issue 9
_journal_name_full 'Acta Crystallographica Section C'
_journal_page_first 1470
_journal_page_last 1472
_journal_paper_doi 10.1107/S0108270194002234
_journal_volume 50
_journal_year 1994
_chemical_formula_moiety 'C8 H4 N4 S2'
_chemical_formula_sum 'C8 H4 N4 S2'
_chemical_formula_weight 220.27
_chemical_name_systematic 1,4,6,9-tetraazathianthrene
_space_group_IT_number 14
_symmetry_cell_setting monoclinic
_symmetry_space_group_name_Hall '-P 2yn'
_symmetry_space_group_name_H-M 'P 1 21/n 1'
_cell_angle_alpha 90.0
_cell_angle_beta 95.66(3)
_cell_angle_gamma 90.0
_cell_formula_units_Z 2
_cell_length_a 3.8940(10)
_cell_length_b 7.866(3)
_cell_length_c 14.297(7)
_cell_measurement_reflns_used 45
_cell_measurement_temperature 163.0(10)
_cell_measurement_theta_max 15.9
_cell_measurement_theta_min 10.8
_cell_volume 435.8(3)
_computing_data_reduction 'as described in Riley & Davis, 1976'
_computing_molecular_graphics SHELXTL-Plus
_computing_publication_material 'MPLN (Cordes, 1983)'
_computing_structure_refinement 'SHELXTL-Plus (Sheldrick, 1991)'
_computing_structure_solution 'SHELX76 (Sheldrick, 1976)'
_diffrn_measurement_device 'Syntex P21 diffractometer'
_diffrn_measurement_method \w
_diffrn_radiation_monochromator graphite
_diffrn_radiation_source 'X-ray tube'
_diffrn_radiation_type MoK\a
_diffrn_radiation_wavelength 0.71069
_diffrn_reflns_av_R_equivalents 0.0
_diffrn_reflns_limit_h_max 5
_diffrn_reflns_limit_h_min 0
_diffrn_reflns_limit_k_max 11
_diffrn_reflns_limit_k_min 0
_diffrn_reflns_limit_l_max 20
_diffrn_reflns_limit_l_min -19
_diffrn_reflns_number 1274
_diffrn_reflns_theta_max 30.0
_diffrn_reflns_theta_min 2.0
_diffrn_standards_decay_% none
_diffrn_standards_interval_count 96
_diffrn_standards_number 4
_exptl_absorpt_coefficient_mu 0.544
_exptl_absorpt_correction_T_max 0.953
_exptl_absorpt_correction_T_min 0.920
_exptl_absorpt_correction_type 'analytical from crystal shape'
_exptl_crystal_colour yellow
_exptl_crystal_density_diffrn 1.68
_exptl_crystal_description needle
_exptl_crystal_F_000 224
_exptl_crystal_size_max 0.44
_exptl_crystal_size_mid 0.15
_exptl_crystal_size_min 0.09
_refine_diff_density_max 0.36
_refine_diff_density_min -0.22
_refine_ls_goodness_of_fit_obs 1.478
_refine_ls_hydrogen_treatment refall
_refine_ls_matrix_type full
_refine_ls_number_parameters 72
_refine_ls_number_reflns 1076
_refine_ls_R_factor_all 0.0375
_refine_ls_R_factor_obs 0.0296
_refine_ls_shift/esd_max 0.003
_refine_ls_shift/esd_mean 0.0004
_refine_ls_structure_factor_coef F
_refine_ls_weighting_details 'w = 1/[\s^2^(F) + 0.0004F^2^]'
_refine_ls_weighting_scheme calc
_refine_ls_wR_factor_all 0.0419
_refine_ls_wR_factor_obs 0.0408
_reflns_number_observed 1076
_reflns_number_total 1274
_reflns_observed_criterion F>4.0\s(F)
_cod_data_source_file cr1109.cif
_cod_data_source_block cr1109
_cod_depositor_comments
;
The following automatic conversions were performed:
'_symmetry_cell_setting' value 'Monoclinic' changed to 'monoclinic'
according to '/home/saulius/struct/CIF-dictionaries/cif_core.dic'
dictionary named 'cif_core.dic' version 2.4.1 from
2010-06-29.

'_atom_site_thermal_displace_type' value 'uani' changed to
'Uani' according to '/home/saulius/struct/CIF-dictionaries/cif_core.dic'
dictionary named 'cif_core.dic' version 2.4.1 from 2010-06-29 (7
times).

'_atom_site_thermal_displace_type' value 'uiso' changed to 'Uiso'
according to '/home/saulius/struct/CIF-dictionaries/cif_core.dic'
dictionary named 'cif_core.dic' version 2.4.1 from 2010-06-29 (2 times).

Automatic conversion script
Id: cif_fix_enum 1527 2010-12-29 10:47:43Z saulius 

The following automatic conversions were performed:

'_symmetry_cell_setting' value 'Monoclinic' changed to 'monoclinic'
according to /home/saulius/struct/CIF-dictionaries/cif_core.dic
dictionary named 'cif_core.dic' version 2.4.1 from
2010-06-29.

'_atom_site_thermal_displace_type' value 'uani' changed
to 'Uani' according to
/home/saulius/struct/CIF-dictionaries/cif_core.dic dictionary named
'cif_core.dic' version 2.4.1 from 2010-06-29 (7
times).

'_atom_site_thermal_displace_type' value 'uiso' changed to
'Uiso' according to
/home/saulius/struct/CIF-dictionaries/cif_core.dic dictionary named
'cif_core.dic' version 2.4.1 from 2010-06-29 (2 times).

Automatic conversion script
Id: cif_fix_values 1715 2011-07-08 13:25:40Z adriana 

The following automatic conversions were performed:

'_refine_ls_weighting_scheme' value 'calc w = 1/[\s^2^(F) +
0.0004F^2^]' was changed to 'calc'. New tag
'_refine_ls_weighting_details' was created. The value of the new tag
was set to 'w = 1/[\s^2^(F) + 0.0004F^2^]'.

Automatic conversion script
Id: cif_fix_values 3143 2015-03-26 13:38:13Z robertas 
;
_cod_original_sg_symbol_H-M 'P 21/n'
_cod_database_code 2010023

loop_
_symmetry_equiv_pos_as_xyz
x,y,z
-x,-y,-z
2.5-x,0.5+y,0.5-z
2.5+x,0.5-y,0.5+z

loop_
_atom_site_aniso_label
_atom_site_aniso_U_11
_atom_site_aniso_U_22
_atom_site_aniso_U_33
_atom_site_aniso_U_12
_atom_site_aniso_U_13
_atom_site_aniso_U_23
S5 .0353(2) .0301(2) .0228(2) -.00744(14) .0097(2) .0023(2)
N1 .0335(7) .0332(7) .0241(7) -.0004(5) .0054(5) -.0005(6)
C2 .0375(9) .0344(9) .0283(8) .0004(6) .0028(7) -.0040(8)
C3 .0355(8) .0273(8) .0335(8) -.0010(6) .0008(6) -.0005(8)
N4 .0305(6) .0251(6) .0303(6) -.0015(5) .0024(5) .0034(7)
C4a .0200(6) .0253(6) .0228(7) .0017(5) .0011(5) .0033(6)
C10a .0212(6) .0265(6) .0220(7) .0018(5) .0020(5) .0024(6)

loop_
_atom_site_label
_atom_site_fract_x
_atom_site_fract_y
_atom_site_fract_z
_atom_site_U_iso_or_equiv
_atom_site_thermal_displace_type
S5 .17584(10) .10237(5) -.09398(3) .02895(13) Uani
N1 -.0191(3) .1825(2) .17509(9) .0301(4) Uani
C2 .1055(4) .3410(2) .18265(12) .0334(5) Uani
C3 .2503(5) .4192(2) .10946(12) .0323(5) Uani
N4 .2679(3) .3406(2) .02754(9) .0287(4) Uani
C4a .1384(3) .1846(2) .01876(10) .0228(4) Uani
C10a -.0038(4) .1045(2) .09357(10) .0232(4) Uani
H2 .100(6) .404(3) .238(2) .056(7) Uiso
H3 .346(5) .527(3) .1141(13) .033(5) Uiso

loop_
_atom_type_symbol
_atom_type_scat_dispersion_real
_atom_type_scat_dispersion_imag
_atom_type_scat_source
C .002 .002 'International Tables Vol.IV'
H 0 0 'International Tables Vol.IV'
S .110 .124 'International Tables Vol.IV'
N .004 .003 'International Tables Vol.IV'

loop_
_geom_angle_atom_site_label_1
_geom_angle_atom_site_label_2
_geom_angle_atom_site_label_3
_geom_angle_site_symmetry_1
_geom_angle_site_symmetry_3
_geom_angle
_geom_angle_publ_flag
C2 N1 C10a . . 117.12(14) yes
C3 C2 N1 . . 121.7(2) yes
N4 C3 C2 . . 121.3(2) yes
C4a N4 C3 . . 117.37(14) yes
C10a C4a S5 . . 127.57(11) yes
C10a C4a N4 . . 121.21(13) yes
S5 C4a N4 . . 111.22(11) yes
N1 C10a C4a . . 121.24(14) yes
S5 C10a C4a 2_555 . 126.68(11) yes
C4a S5 C10a . 2_555 105.74(7) yes
S5 C10a N1 2_555 . 112.07(11) yes
H2 C2 C3 . . 117(2) no
H2 C2 N1 . . 122(2) no
H3 C3 N4 . . 115.6(12) no
H3 C3 C2 . . 123.0(12) no

loop_
_geom_bond_atom_site_label_1
_geom_bond_atom_site_label_2
_geom_bond_site_symmetry_1
_geom_bond_site_symmetry_2
_geom_bond_distance
_geom_bond_publ_flag
C4a S5 . . 1.756(2) yes
C2 N1 . . 1.338(2) yes
C10a N1 . . 1.324(2) yes
C3 C2 . . 1.381(3) yes
N4 C3 . . 1.332(2) yes
C4a N4 . . 1.328(2) yes
C10a C4a . . 1.402(2) yes
S5 C10a 2_555 . 1.760(2) yes
H2 C2 . . .93(2) no
H3 C3 . . .93(2) no
